data_7246922
loop_
_publ_author_name
'Lee, Hyeong-Hwan'
'Oh, Jihye'
'Lee, Shim Sung'
'Park, In-Hyeok'

_publ_section_title
;
 Preparation of one-dimensional coordination polymers of a flexible
 tripyridyl disulfide with diverse topologies
;
_journal_issue 28
_journal_name_full CrystEngComm
_journal_page_first 4033
_journal_page_last 4038
_journal_paper_doi 10.1039/D3CE00457K
_journal_volume 25
_journal_year 2023
_chemical_formula_sum 'C18 H17 Ag Cl3 N3 O4 S2'
_chemical_formula_weight 617.68
_space_group_crystal_system triclinic
_space_group_IT_number 2
_space_group_name_Hall '-P 1'
_space_group_name_H-M_alt 'P -1'
_atom_sites_solution_hydrogens geom
_audit_creation_method SHELXL-2018/3
_audit_update_record
;
2023-06-18 deposited with the CCDC.	2023-06-23 downloaded from the CCDC.
;
_cell_angle_alpha 80.721(5)
_cell_angle_beta 87.251(5)
_cell_angle_gamma 73.377(4)
_cell_formula_units_Z 2
_cell_length_a 9.8728(8)
_cell_length_b 10.2889(9)
_cell_length_c 10.9536(9)
_cell_measurement_reflns_used 8367
_cell_measurement_temperature 173(2)
_cell_measurement_theta_max 28.31
_cell_measurement_theta_min 2.54
_cell_volume 1052.22(15)
_computing_cell_refinement 'Bruker APEXII'
_computing_data_collection 'Bruker APEXII'
_computing_data_reduction 'Bruker APEX software'
_computing_molecular_graphics ORTEP
_computing_publication_material CIFTAB
_computing_structure_refinement SHELXL
_computing_structure_solution SHELXS
_diffrn_ambient_temperature 173(2)
_diffrn_measured_fraction_theta_full 0.998
_diffrn_measured_fraction_theta_max 0.998
_diffrn_measurement_device_type 'CCD detector'
_diffrn_measurement_method 'phi and omega scans'
_diffrn_radiation_type MoK\a
_diffrn_radiation_wavelength 0.71073
_diffrn_reflns_av_R_equivalents 0.0442
_diffrn_reflns_av_unetI/netI 0.0467
_diffrn_reflns_Laue_measured_fraction_full 0.998
_diffrn_reflns_Laue_measured_fraction_max 0.998
_diffrn_reflns_limit_h_max 12
_diffrn_reflns_limit_h_min -12
_diffrn_reflns_limit_k_max 12
_diffrn_reflns_limit_k_min -12
_diffrn_reflns_limit_l_max 13
_diffrn_reflns_limit_l_min -13
_diffrn_reflns_number 16013
_diffrn_reflns_point_group_measured_fraction_full 0.998
_diffrn_reflns_point_group_measured_fraction_max 0.998
_diffrn_reflns_theta_full 25.242
_diffrn_reflns_theta_max 25.996
_diffrn_reflns_theta_min 2.091
_diffrn_source 'fine-focus sealed tube'
_exptl_absorpt_coefficient_mu 1.571
_exptl_absorpt_correction_T_max 0.9565
_exptl_absorpt_correction_T_min 0.8341
_exptl_absorpt_correction_type multi-scan
_exptl_absorpt_process_details SADABS
_exptl_crystal_colour yellow
_exptl_crystal_density_diffrn 1.950
_exptl_crystal_description needle
_exptl_crystal_F_000 616
_exptl_crystal_size_max 0.130
_exptl_crystal_size_mid 0.069
_exptl_crystal_size_min 0.031
_refine_diff_density_max 9.353
_refine_diff_density_min -2.651
_refine_diff_density_rms 0.457
_refine_ls_extinction_method none
_refine_ls_goodness_of_fit_ref 1.009
_refine_ls_hydrogen_treatment constr
_refine_ls_matrix_type full
_refine_ls_number_parameters 310
_refine_ls_number_reflns 4121
_refine_ls_number_restraints 113
_refine_ls_restrained_S_all 1.002
_refine_ls_R_factor_all 0.1505
_refine_ls_R_factor_gt 0.1429
_refine_ls_shift/su_max 0.000
_refine_ls_shift/su_mean 0.000
_refine_ls_structure_factor_coef Fsqd
_refine_ls_weighting_details 'w=1/[\s^2^(Fo^2^)+(0.5012P)^2^+0.2800P] where P=(Fo^2^+2Fc^2^)/3'
_refine_ls_weighting_scheme calc
_refine_ls_wR_factor_gt 0.4537
_refine_ls_wR_factor_ref 0.4768
_reflns_Friedel_coverage 0.000
_reflns_number_gt 3594
_reflns_number_total 4121
_reflns_threshold_expression 'I > 2\s(I)'
_cod_data_source_file d3ce00457k2.cif
_cod_data_source_block 4
_cod_depositor_comments
;
The following automatic conversions were performed:

data item '_exptl_absorpt_correction_type' value 'MULTI-SCAN' was
changed to 'multi-scan' in accordance with the
/home/data/users/saulius/crontab/automatic-downloads/rss-feeds/RSC/lib/dictionaries/cif_core.dic
dictionary named 'cif_core.dic' version 2.4.2 last updated on
2011-04-26.

Automatic conversion script
Id: cif_fix_values 8170 2020-07-09 18:12:32Z antanas 

 Adding full bibliography for 7246919--7246922.cif.
;
_cod_database_code 7246922
_shelx_shelxl_version_number 2018/3
_shelx_space_group_comment
;
The symmetry employed for this shelxl refinement is uniquely defined
by the following loop, which should always be used as a source of
symmetry information in preference to the above space-group names.
They are only intended as comments.
;
_shelx_estimated_absorpt_t_min 0.822
_shelx_estimated_absorpt_t_max 0.953

loop_
_space_group_symop_operation_xyz
'x, y, z'
'-x, -y, -z'

loop_
_atom_site_label
_atom_site_type_symbol
_atom_site_fract_x
_atom_site_fract_y
_atom_site_fract_z
_atom_site_U_iso_or_equiv
_atom_site_adp_type
_atom_site_occupancy
_atom_site_site_symmetry_order
_atom_site_calc_flag
_atom_site_refinement_flags_posn
_atom_site_refinement_flags_adp
_atom_site_refinement_flags_occupancy
_atom_site_disorder_assembly
_atom_site_disorder_group
Ag1 Ag 0.26746(9) -0.05019(9) 0.75719(8) 0.0248(6) Uani 1 1 d . . . . .
S1 S -0.0264(3) 0.0568(3) 0.8120(3) 0.0188(8) Uani 1 1 d . . . . .
S2 S 0.4996(3) 0.0491(3) 0.6703(3) 0.0166(7) Uani 1 1 d . . . . .
N1 N -0.2230(10) 0.0721(10) 0.4413(9) 0.019(2) Uani 1 1 d . . . . .
N2 N 0.1880(10) 0.2314(9) 0.7122(9) 0.0185(19) Uani 1 1 d . . . . .
N3 N 0.6806(11) 0.0707(10) 1.0392(9) 0.019(2) Uani 1 1 d . . . . .
C1 C -0.2336(11) 0.1909(11) 0.4811(11) 0.018(2) Uani 1 1 d . . . . .
H1A H -0.279860 0.274360 0.430245 0.022 Uiso 1 1 calc R U . . .
C2 C -0.1794(12) 0.1964(11) 0.5940(11) 0.019(2) Uani 1 1 d . . . . .
H2A H -0.188216 0.282640 0.619059 0.023 Uiso 1 1 calc R U . . .
C3 C -0.1106(11) 0.0730(11) 0.6720(10) 0.015(2) Uani 1 1 d . . . . .
C4 C -0.1066(13) -0.0517(12) 0.6330(13) 0.022(2) Uani 1 1 d . . . . .
H4A H -0.065496 -0.137090 0.683489 0.027 Uiso 1 1 calc R U . . .
C5 C -0.1653(12) -0.0466(11) 0.5165(12) 0.020(2) Uani 1 1 d . . . . .
H5A H -0.164082 -0.130411 0.490073 0.024 Uiso 1 1 calc R U . . .
C6 C -0.0301(12) 0.2292(12) 0.8286(11) 0.022(2) Uani 1 1 d . . . . .
H6A H -0.129428 0.286727 0.819371 0.026 Uiso 1 1 calc R U . . .
H6B H -0.001155 0.227470 0.914307 0.026 Uiso 1 1 calc R U . . .
C7 C 0.0595(11) 0.3001(12) 0.7419(10) 0.018(2) Uani 1 1 d . . . . .
C8 C 0.0041(12) 0.4432(12) 0.6949(11) 0.020(2) Uani 1 1 d . . . . .
H8A H -0.090714 0.490450 0.712430 0.024 Uiso 1 1 calc R U . . .
C9 C 0.0906(15) 0.5139(13) 0.6226(14) 0.032(3) Uani 1 1 d . . . . .
H9A H 0.058331 0.609575 0.593308 0.038 Uiso 1 1 calc R U . . .
C10 C 0.2259(14) 0.4354(14) 0.5965(12) 0.028(3) Uani 1 1 d . . . . .
H10A H 0.287713 0.477749 0.546715 0.034 Uiso 1 1 calc R U . . .
C11 C 0.2709(11) 0.2988(12) 0.6415(11) 0.020(2) Uani 1 1 d . . . . .
C12 C 0.4161(12) 0.2226(12) 0.5987(10) 0.019(2) Uani 1 1 d . . . . .
H12A H 0.480850 0.278053 0.608372 0.023 Uiso 1 1 calc R U . . .
H12B H 0.409642 0.221430 0.509028 0.023 Uiso 1 1 calc R U . . .
C13 C 0.5716(11) 0.0647(10) 0.8063(10) 0.015(2) Uani 1 1 d . . . . .
C14 C 0.5629(12) 0.1891(10) 0.8484(10) 0.015(2) Uani 1 1 d . . . . .
H14A H 0.518901 0.274309 0.799022 0.018 Uiso 1 1 calc R U . . .
C15 C 0.6197(13) 0.1858(10) 0.9640(11) 0.020(2) Uani 1 1 d . U . . .
H15A H 0.614388 0.270808 0.990231 0.024 Uiso 1 1 calc R U . . .
C16 C 0.6925(12) -0.0498(12) 0.9988(12) 0.018(2) Uani 1 1 d . . . . .
H16A H 0.738702 -0.133164 1.049853 0.022 Uiso 1 1 calc R U . . .
C17 C 0.6386(13) -0.0555(12) 0.8836(12) 0.021(2) Uani 1 1 d . . . . .
H17A H 0.648129 -0.141978 0.858645 0.025 Uiso 1 1 calc R U . . .
Cl1 Cl 0.5673(3) -0.4164(3) 0.7376(3) 0.0260(8) Uani 1 1 d D . . . .
O2 O 0.5349(14) -0.4711(12) 0.6345(8) 0.069(4) Uani 1 1 d D . . . .
O1 O 0.4400(14) -0.3352(12) 0.7858(15) 0.092(6) Uani 0.937(19) 1 d D U P A 1
O3 O 0.6594(11) -0.3321(10) 0.6973(12) 0.057(4) Uani 0.937(19) 1 d D U P A 1
O4 O 0.6365(13) -0.5260(11) 0.8306(10) 0.065(4) Uani 0.937(19) 1 d D U P A 1
O1X O 0.507(7) -0.2708(13) 0.719(4) 0.073(10) Uani 0.063(19) 1 d D U P A 2
O3X O 0.7173(11) -0.448(7) 0.749(5) 0.063(10) Uani 0.063(19) 1 d D U P A 2
O4X O 0.511(7) -0.476(6) 0.8478(14) 0.079(10) Uani 0.063(19) 1 d D U P A 2
Cl2 Cl 0.8756(14) -0.6882(13) 1.1376(10) 0.136(4) Uani 1 1 d D U . . .
Cl3 Cl 0.856(2) -0.4146(15) 0.9924(16) 0.188(6) Uani 1 1 d D U . . .
C18 C 0.772(3) -0.5186(19) 1.091(3) 0.129(13) Uani 1 1 d D U . . .
H18A H 0.686774 -0.521401 1.048838 0.155 Uiso 1 1 calc R U . . .
H18B H 0.740510 -0.475477 1.165768 0.155 Uiso 1 1 calc R U . . .

loop_
_atom_site_aniso_label
_atom_site_aniso_U_11
_atom_site_aniso_U_22
_atom_site_aniso_U_33
_atom_site_aniso_U_23
_atom_site_aniso_U_13
_atom_site_aniso_U_12
Ag1 0.0297(8) 0.0313(8) 0.0145(8) -0.0046(5) -0.0055(5) -0.0090(6)
S1 0.0209(15) 0.0247(15) 0.0119(15) -0.0013(12) -0.0007(11) -0.0089(12)
S2 0.0180(14) 0.0196(14) 0.0117(15) -0.0030(11) -0.0005(11) -0.0041(11)
N1 0.011(4) 0.034(5) 0.011(5) 0.000(4) 0.000(3) -0.007(4)
N2 0.022(5) 0.018(4) 0.021(5) -0.001(4) -0.003(4) -0.016(4)
N3 0.024(5) 0.024(5) 0.010(4) 0.007(4) 0.000(4) -0.015(4)
C1 0.012(5) 0.022(5) 0.019(6) -0.003(4) -0.006(4) -0.003(4)
C2 0.021(5) 0.016(5) 0.019(6) 0.001(4) 0.000(4) -0.004(4)
C3 0.019(5) 0.018(5) 0.012(5) -0.003(4) 0.003(4) -0.010(4)
C4 0.027(6) 0.019(5) 0.025(6) -0.001(5) -0.001(5) -0.014(5)
C5 0.022(6) 0.011(5) 0.026(7) 0.000(4) 0.001(5) -0.004(4)
C6 0.022(5) 0.030(6) 0.019(6) -0.008(5) 0.008(4) -0.015(4)
C7 0.012(5) 0.026(5) 0.016(5) -0.007(4) 0.001(4) -0.005(4)
C8 0.018(5) 0.023(5) 0.017(5) -0.007(4) -0.011(4) 0.003(4)
C9 0.038(7) 0.024(6) 0.038(8) -0.012(6) 0.008(6) -0.013(5)
C10 0.031(6) 0.035(6) 0.022(6) -0.005(5) 0.008(5) -0.017(5)
C11 0.014(5) 0.029(5) 0.016(5) -0.002(4) 0.004(4) -0.008(4)
C12 0.019(5) 0.032(6) 0.007(5) 0.002(4) 0.006(4) -0.012(4)
C13 0.012(5) 0.018(5) 0.016(5) 0.000(4) 0.003(4) -0.006(4)
C14 0.022(5) 0.009(4) 0.013(5) 0.005(4) -0.010(4) -0.005(4)
C15 0.031(6) 0.011(4) 0.024(6) -0.009(4) 0.004(5) -0.014(4)
C16 0.015(5) 0.018(5) 0.021(6) 0.001(5) -0.002(4) -0.006(4)
C17 0.021(6) 0.018(5) 0.023(6) -0.001(5) 0.002(5) -0.009(4)
Cl1 0.0343(17) 0.0194(14) 0.0185(15) -0.0022(11) -0.0061(12) 0.0019(11)
O2 0.108(12) 0.086(10) 0.039(7) -0.013(7) -0.002(7) -0.066(10)
O1 0.097(12) 0.061(9) 0.093(11) -0.006(8) 0.049(10) 0.009(9)
O3 0.061(8) 0.053(7) 0.064(8) -0.002(6) -0.025(7) -0.029(6)
O4 0.093(10) 0.041(6) 0.065(9) 0.019(6) -0.054(8) -0.031(7)
O1X 0.078(16) 0.056(16) 0.077(16) -0.003(16) 0.015(16) -0.012(15)
O3X 0.078(16) 0.048(15) 0.067(16) 0.011(15) -0.037(16) -0.028(15)
O4X 0.097(17) 0.048(16) 0.080(16) 0.010(16) 0.000(16) -0.013(16)
Cl2 0.172(10) 0.144(8) 0.106(7) -0.043(7) -0.001(7) -0.052(8)
Cl3 0.239(15) 0.128(9) 0.193(13) 0.002(9) -0.083(12) -0.050(10)
C18 0.13(2) 0.17(2) 0.111(19) -0.042(16) 0.012(15) -0.077(17)

loop_
_atom_type_symbol
_atom_type_description
_atom_type_scat_dispersion_real
_atom_type_scat_dispersion_imag
_atom_type_scat_source
C C 0.0033 0.0016 'International Tables Vol C Tables 4.2.6.8 and 6.1.1.4'
H H 0.0000 0.0000 'International Tables Vol C Tables 4.2.6.8 and 6.1.1.4'
N N 0.0061 0.0033 'International Tables Vol C Tables 4.2.6.8 and 6.1.1.4'
O O 0.0106 0.0060 'International Tables Vol C Tables 4.2.6.8 and 6.1.1.4'
S S 0.1246 0.1234 'International Tables Vol C Tables 4.2.6.8 and 6.1.1.4'
Cl Cl 0.1484 0.1585 'International Tables Vol C Tables 4.2.6.8 and 6.1.1.4'
Ag Ag -0.8971 1.1015 'International Tables Vol C Tables 4.2.6.8 and 6.1.1.4'

loop_
_geom_angle_atom_site_label_1
_geom_angle_atom_site_label_2
_geom_angle_atom_site_label_3
_geom_angle
_geom_angle_site_symmetry_1
_geom_angle_site_symmetry_3
_geom_angle_publ_flag
N3 Ag1 N1 169.6(4) 2_657 2_556 ?
N3 Ag1 S2 94.7(2) 2_657 . ?
N1 Ag1 S2 89.9(2) 2_556 . ?
N3 Ag1 S1 89.7(3) 2_657 . ?
N1 Ag1 S1 93.0(2) 2_556 . ?
S2 Ag1 S1 138.69(8) . . ?
C3 S1 C6 105.1(5) . . ?
C3 S1 Ag1 104.0(4) . . ?
C6 S1 Ag1 99.6(4) . . ?
C13 S2 C12 105.2(5) . . ?
C13 S2 Ag1 102.3(3) . . ?
C12 S2 Ag1 103.1(4) . . ?
C1 N1 C5 118.9(10) . . ?
C1 N1 Ag1 125.1(8) . 2_556 ?
C5 N1 Ag1 115.4(8) . 2_556 ?
C7 N2 C11 119.4(10) . . ?
C15 N3 C16 117.6(10) . . ?
C15 N3 Ag1 126.9(8) . 2_657 ?
C16 N3 Ag1 114.6(7) . 2_657 ?
N1 C1 C2 122.3(10) . . ?
C1 C2 C3 119.9(10) . . ?
C4 C3 C2 117.7(11) . . ?
C4 C3 S1 115.0(9) . . ?
C2 C3 S1 127.3(9) . . ?
C3 C4 C5 118.1(11) . . ?
N1 C5 C4 122.9(11) . . ?
C7 C6 S1 118.3(8) . . ?
N2 C7 C8 120.7(10) . . ?
N2 C7 C6 120.1(10) . . ?
C8 C7 C6 119.2(10) . . ?
C9 C8 C7 119.9(10) . . ?
C10 C9 C8 116.2(12) . . ?
C11 C10 C9 120.9(12) . . ?
N2 C11 C10 122.8(11) . . ?
N2 C11 C12 121.2(10) . . ?
C10 C11 C12 115.8(10) . . ?
C11 C12 S2 120.0(7) . . ?
C17 C13 C14 116.8(11) . . ?
C17 C13 S2 117.5(9) . . ?
C14 C13 S2 125.6(8) . . ?
C15 C14 C13 119.3(9) . . ?
N3 C15 C14 123.8(9) . . ?
N3 C16 C17 122.2(11) . . ?
C13 C17 C16 120.3(11) . . ?
O4 Cl1 O1 110.1(5) . . ?
O4 Cl1 O2 109.5(5) . . ?
O1 Cl1 O2 109.5(6) . . ?
O2 Cl1 O4X 109.4(6) . . ?
O2 Cl1 O1X 109.3(6) . . ?
O4X Cl1 O1X 109.7(6) . . ?
O2 Cl1 O3X 109.3(6) . . ?
O4X Cl1 O3X 109.6(6) . . ?
O1X Cl1 O3X 109.6(6) . . ?
O4 Cl1 O3 109.4(5) . . ?
O1 Cl1 O3 109.5(5) . . ?
O2 Cl1 O3 108.9(5) . . ?
Cl3 C18 Cl2 115.3(13) . . ?

loop_
_geom_bond_atom_site_label_1
_geom_bond_atom_site_label_2
_geom_bond_distance
_geom_bond_site_symmetry_2
_geom_bond_publ_flag
Ag1 N3 2.276(10) 2_657 ?
Ag1 N1 2.297(10) 2_556 ?
Ag1 S2 2.832(3) . ?
Ag1 S1 2.865(3) . ?
S1 C3 1.741(12) . ?
S1 C6 1.802(12) . ?
S2 C13 1.731(12) . ?
S2 C12 1.803(12) . ?
N1 C1 1.337(16) . ?
N1 C5 1.348(15) . ?
N2 C7 1.318(15) . ?
N2 C11 1.357(14) . ?
N3 C15 1.330(15) . ?
N3 C16 1.355(16) . ?
C1 C2 1.386(17) . ?
C2 C3 1.420(15) . ?
C3 C4 1.406(16) . ?
C4 C5 1.414(18) . ?
C6 C7 1.511(14) . ?
C7 C8 1.433(16) . ?
C8 C9 1.410(18) . ?
C9 C10 1.392(18) . ?
C10 C11 1.363(18) . ?
C11 C12 1.517(14) . ?
C13 C17 1.390(16) . ?
C13 C14 1.408(15) . ?
C14 C15 1.401(17) . ?
C16 C17 1.409(18) . ?
Cl1 O4 1.426(8) . ?
Cl1 O1 1.426(9) . ?
Cl1 O2 1.428(8) . ?
Cl1 O4X 1.428(9) . ?
Cl1 O1X 1.429(9) . ?
Cl1 O3X 1.430(9) . ?
Cl1 O3 1.436(8) . ?
Cl2 C18 1.758(10) . ?
Cl3 C18 1.746(10) . ?
